data_4512712
loop_
_publ_author_name
'Wang, Zhong-Jie'
'Qin, Ling'
'Zhang, Xin'
'Chen, Jin-Xi'
'Zheng, He-Gen'

_publ_section_title
;
 Syntheses, Characterizations, Luminescent Properties, and Controlling
 Interpenetration of Five Metal--Organic Frameworks Based on
 Bis(4-(pyridine-4-yl)phenyl)amine
;
_journal_issue 3
_journal_name_full 'Crystal Growth &amp; Design'
_journal_page_first 1303
_journal_paper_doi 10.1021/cg501708b
_journal_volume 15
_journal_year 2015
_chemical_formula_sum 'C90 H53 F12 N9 O13 Zn3'
_chemical_formula_weight 1892.52
_chemical_name_systematic
; 
 ? 
;
_space_group_IT_number 15
_symmetry_cell_setting monoclinic
_symmetry_space_group_name_Hall '-C 2yc'
_symmetry_space_group_name_H-M 'C 1 2/c 1'
_atom_sites_solution_hydrogens geom
_atom_sites_solution_primary direct
_atom_sites_solution_secondary difmap
_audit_creation_method SHELXL-97
_cell_angle_alpha 90.00
_cell_angle_beta 97.668(2)
_cell_angle_gamma 90.00
_cell_formula_units_Z 8
_cell_length_a 33.445(4)
_cell_length_b 18.132(2)
_cell_length_c 25.069(3)
_cell_measurement_reflns_used 9942
_cell_measurement_temperature 293(2)
_cell_measurement_theta_max 27.09
_cell_measurement_theta_min 2.25
_cell_volume 15067(3)
_computing_cell_refinement 'Bruker SMART'
_computing_data_collection 'Bruker SMART'
_computing_data_reduction 'Bruker SAINT'
_computing_molecular_graphics 'Bruker SHELXTL'
_computing_publication_material 'Bruker SHELXTL'
_computing_structure_refinement 'SHELXL-97 (Sheldrick, 1997)'
_computing_structure_solution 'SHELXS-97 (Sheldrick, 1990)'
_diffrn_ambient_temperature 293(2)
_diffrn_measured_fraction_theta_full 0.995
_diffrn_measured_fraction_theta_max 0.995
_diffrn_measurement_device_type 'CCD area detector'
_diffrn_measurement_method 'phi and omega scans'
_diffrn_radiation_monochromator graphite
_diffrn_radiation_source 'fine-focus sealed tube'
_diffrn_radiation_type MoK\a
_diffrn_radiation_wavelength 0.71073
_diffrn_reflns_av_R_equivalents 0.0542
_diffrn_reflns_av_sigmaI/netI 0.0496
_diffrn_reflns_limit_h_max 39
_diffrn_reflns_limit_h_min -28
_diffrn_reflns_limit_k_max 21
_diffrn_reflns_limit_k_min -21
_diffrn_reflns_limit_l_max 29
_diffrn_reflns_limit_l_min -29
_diffrn_reflns_number 55270
_diffrn_reflns_theta_full 25.00
_diffrn_reflns_theta_max 25.00
_diffrn_reflns_theta_min 1.48
_exptl_absorpt_coefficient_mu 1.055
_exptl_absorpt_correction_T_max 0.8011
_exptl_absorpt_correction_T_min 0.7426
_exptl_absorpt_correction_type multi-scan
_exptl_absorpt_process_details Bruker,2000
_exptl_crystal_colour orange
_exptl_crystal_density_diffrn 1.669
_exptl_crystal_density_meas 1.669
_exptl_crystal_density_method 'not measured'
_exptl_crystal_description block
_exptl_crystal_F_000 7664
_exptl_crystal_size_max 0.30
_exptl_crystal_size_mid 0.24
_exptl_crystal_size_min 0.22
_refine_diff_density_max 1.217
_refine_diff_density_min -1.039
_refine_diff_density_rms 0.083
_refine_ls_extinction_method none
_refine_ls_goodness_of_fit_ref 1.064
_refine_ls_hydrogen_treatment mixed
_refine_ls_matrix_type full
_refine_ls_number_parameters 1152
_refine_ls_number_reflns 13220
_refine_ls_number_restraints 20
_refine_ls_restrained_S_all 1.074
_refine_ls_R_factor_all 0.0570
_refine_ls_R_factor_gt 0.0426
_refine_ls_shift/su_max 0.042
_refine_ls_shift/su_mean 0.002
_refine_ls_structure_factor_coef Fsqd
_refine_ls_weighting_details 'calc w=1/[\s^2^(Fo^2^)+(0.0645P)^2^+17.4581P] where P=(Fo^2^+2Fc^2^)/3'
_refine_ls_weighting_scheme calc
_refine_ls_wR_factor_gt 0.1141
_refine_ls_wR_factor_ref 0.1220
_reflns_number_gt 10586
_reflns_number_total 13220
_reflns_threshold_expression >2sigma(I)
_cod_data_source_file cg501708b_si_002.cif
_cod_data_source_block 4
_cod_depositor_comments
;
The following automatic conversions were performed:

'_symmetry_cell_setting' value 'Monoclinic' changed to 'monoclinic'
according to
/usr/data/users/saulius/crontab/automatic-downloads/rss-feeds/ACS/lib/dictionaries/cif_core.dic
dictionary named 'cif_core.dic' version 2.4.2 from 2011-04-26.

Automatic conversion script
Id: cif_fix_values 3008 2015-01-20 13:52:24Z robertas 

 Adding full bibliography for 4512709--4512713.cif.
;
_cod_original_sg_symbol_H-M C2/c
_cod_database_code 4512712

loop_
_symmetry_equiv_pos_as_xyz
'x, y, z'
'-x, y, -z+1/2'
'x+1/2, y+1/2, z'
'-x+1/2, y+1/2, -z+1/2'
'-x, -y, -z'
'x, -y, z-1/2'
'-x+1/2, -y+1/2, -z'
'x+1/2, -y+1/2, z-1/2'

loop_
_atom_site_label
_atom_site_type_symbol
_atom_site_fract_x
_atom_site_fract_y
_atom_site_fract_z
_atom_site_U_iso_or_equiv
_atom_site_adp_type
_atom_site_occupancy
_atom_site_symmetry_multiplicity
_atom_site_calc_flag
_atom_site_refinement_flags
_atom_site_disorder_assembly
_atom_site_disorder_group
O1W O 0.16593(8) 0.61915(16) 0.74025(11) 0.0484(7) Uani 1 1 d . . .
H1WD H 0.1658 0.6160 0.7064 0.058 Uiso 1 1 d R . .
H1WA H 0.1530 0.6574 0.7475 0.073 Uiso 1 1 d R . .
O12 O 0.29793(6) -0.18782(12) -0.01026(8) 0.0215(5) Uani 1 1 d . . .
C1 C 0.25779(9) -0.32214(18) 0.11408(12) 0.0219(7) Uani 1 1 d . . .
H1 H 0.2340 -0.3474 0.1025 0.026 Uiso 1 1 calc R . .
C2 C 0.28786(10) -0.35907(18) 0.14558(12) 0.0224(7) Uani 1 1 d . . .
H2 H 0.2846 -0.4086 0.1536 0.027 Uiso 1 1 calc R . .
C3 C 0.29418(9) -0.21560(18) 0.11905(12) 0.0209(7) Uani 1 1 d . . .
H3 H 0.2965 -0.1661 0.1102 0.025 Uiso 1 1 calc R . .
C4 C 0.32547(10) -0.24800(17) 0.15216(12) 0.0211(7) Uani 1 1 d . . .
H4 H 0.3479 -0.2201 0.1655 0.025 Uiso 1 1 calc R . .
C5 C 0.32361(9) -0.32267(18) 0.16585(11) 0.0197(7) Uani 1 1 d . . .
C6 C 0.35662(9) -0.36171(17) 0.19866(12) 0.0200(7) Uani 1 1 d . . .
C7 C 0.36409(10) -0.43618(17) 0.19047(12) 0.0223(7) Uani 1 1 d . . .
H7 H 0.3468 -0.4623 0.1652 0.027 Uiso 1 1 calc R . .
C8 C 0.39645(10) -0.47210(18) 0.21888(13) 0.0236(7) Uani 1 1 d . . .
H8 H 0.4015 -0.5211 0.2112 0.028 Uiso 1 1 calc R . .
C9 C 0.38197(10) -0.32558(18) 0.23965(12) 0.0223(7) Uani 1 1 d . . .
H9 H 0.3777 -0.2759 0.2463 0.027 Uiso 1 1 calc R . .
C10 C 0.41317(9) -0.36231(18) 0.27025(13) 0.0230(7) Uani 1 1 d . . .
H10 H 0.4286 -0.3380 0.2985 0.028 Uiso 1 1 calc R . .
C11 C 0.42177(10) -0.43566(18) 0.25910(12) 0.0226(7) Uani 1 1 d . . .
C12 C 0.48811(9) -0.45106(18) 0.31902(12) 0.0224(7) Uani 1 1 d . . .
C13 C 0.50208(10) -0.37846(18) 0.31893(13) 0.0250(7) Uani 1 1 d . . .
H13 H 0.4881 -0.3438 0.2963 0.030 Uiso 1 1 calc R . .
C14 C 0.53623(10) -0.35787(18) 0.35186(13) 0.0253(7) Uani 1 1 d . . .
H14 H 0.5445 -0.3089 0.3515 0.030 Uiso 1 1 calc R . .
C15 C 0.51146(10) -0.50165(18) 0.35158(13) 0.0251(7) Uani 1 1 d . . .
H15 H 0.5033 -0.5507 0.3515 0.030 Uiso 1 1 calc R . .
C16 C 0.54618(10) -0.48086(18) 0.38387(13) 0.0242(7) Uani 1 1 d . . .
H16 H 0.5612 -0.5162 0.4047 0.029 Uiso 1 1 calc R . .
C17 C 0.55915(9) -0.40743(18) 0.38590(12) 0.0220(7) Uani 1 1 d . . .
C18 C 0.59530(9) -0.38176(17) 0.42095(12) 0.0214(7) Uani 1 1 d . . .
C19 C 0.60022(10) -0.30855(19) 0.43603(13) 0.0271(8) Uani 1 1 d . . .
H19 H 0.5803 -0.2745 0.4236 0.033 Uiso 1 1 calc R . .
C20 C 0.63386(10) -0.28544(19) 0.46891(13) 0.0260(7) Uani 1 1 d . . .
H20 H 0.6359 -0.2358 0.4783 0.031 Uiso 1 1 calc R . .
C21 C 0.62757(10) -0.42870(19) 0.43981(13) 0.0279(8) Uani 1 1 d . . .
H21 H 0.6265 -0.4783 0.4304 0.034 Uiso 1 1 calc R . .
C22 C 0.66051(10) -0.40136(19) 0.47202(13) 0.0270(8) Uani 1 1 d . . .
H22 H 0.6816 -0.4335 0.4833 0.032 Uiso 1 1 calc R . .
C23 C 0.33329(10) 0.25956(19) -0.14743(13) 0.0258(7) Uani 1 1 d . . .
H23 H 0.3335 0.2090 -0.1413 0.031 Uiso 1 1 calc R . .
C24 C 0.30154(10) 0.28919(18) -0.18090(14) 0.0265(8) Uani 1 1 d . . .
H24 H 0.2812 0.2583 -0.1970 0.032 Uiso 1 1 calc R . .
C25 C 0.36218(10) 0.37273(18) -0.13248(13) 0.0267(8) Uani 1 1 d . . .
H25 H 0.3831 0.4021 -0.1162 0.032 Uiso 1 1 calc R . .
C26 C 0.33121(10) 0.40635(18) -0.16467(13) 0.0273(8) Uani 1 1 d . . .
H26 H 0.3314 0.4573 -0.1689 0.033 Uiso 1 1 calc R . .
C27 C 0.29925(9) 0.36483(18) -0.19127(12) 0.0202(7) Uani 1 1 d . . .
C28 C 0.26601(9) 0.39752(18) -0.22821(12) 0.0211(7) Uani 1 1 d . . .
C29 C 0.23120(10) 0.35712(18) -0.24580(13) 0.0234(7) Uani 1 1 d . . .
H29 H 0.2288 0.3097 -0.2325 0.028 Uiso 1 1 calc R . .
C30 C 0.20052(10) 0.38479(19) -0.28191(13) 0.0271(8) Uani 1 1 d . . .
H30 H 0.1779 0.3559 -0.2926 0.033 Uiso 1 1 calc R . .
C31 C 0.26788(10) 0.46893(18) -0.24849(13) 0.0242(7) Uani 1 1 d . . .
H31 H 0.2904 0.4979 -0.2372 0.029 Uiso 1 1 calc R . .
C32 C 0.23721(10) 0.49778(18) -0.28496(13) 0.0245(7) Uani 1 1 d . . .
H32 H 0.2394 0.5455 -0.2978 0.029 Uiso 1 1 calc R . .
C33 C 0.20277(10) 0.45555(18) -0.30273(12) 0.0227(7) Uani 1 1 d . . .
C34 C 0.13949(10) 0.45525(18) -0.36937(12) 0.0215(7) Uani 1 1 d . . .
C35 C 0.10547(10) 0.49859(18) -0.38566(13) 0.0260(7) Uani 1 1 d . . .
H35 H 0.1051 0.5477 -0.3750 0.031 Uiso 1 1 calc R . .
C36 C 0.07269(10) 0.46918(18) -0.41723(13) 0.0249(7) Uani 1 1 d . . .
H36 H 0.0505 0.4994 -0.4275 0.030 Uiso 1 1 calc R . .
C37 C 0.13927(10) 0.38235(19) -0.38725(13) 0.0256(7) Uani 1 1 d . . .
H37 H 0.1619 0.3529 -0.3781 0.031 Uiso 1 1 calc R . .
C38 C 0.10574(10) 0.35350(18) -0.41845(13) 0.0241(7) Uani 1 1 d . . .
H38 H 0.1061 0.3044 -0.4292 0.029 Uiso 1 1 calc R . .
C39 C 0.07116(9) 0.39628(18) -0.43447(12) 0.0203(7) Uani 1 1 d . . .
C40 C 0.03528(9) 0.36520(17) -0.46701(12) 0.0198(7) Uani 1 1 d . . .
C41 C 0.03546(10) 0.29737(19) -0.49387(13) 0.0268(8) Uani 1 1 d . . .
H41 H 0.0592 0.2700 -0.4912 0.032 Uiso 1 1 calc R . .
C42 C 0.50160(10) 0.22909(19) -0.02379(13) 0.0257(7) Uani 1 1 d . . .
H42 H 0.5035 0.2735 -0.0418 0.031 Uiso 1 1 calc R . .
C43 C 0.46509(10) 0.13000(18) -0.00433(14) 0.0267(7) Uani 1 1 d . . .
H43 H 0.4409 0.1041 -0.0079 0.032 Uiso 1 1 calc R . .
C44 C 0.49799(10) 0.09847(19) 0.02604(14) 0.0285(8) Uani 1 1 d . . .
H44 H 0.4955 0.0527 0.0420 0.034 Uiso 1 1 calc R . .
C45 C 0.44087(11) 0.1612(2) 0.12551(14) 0.0303(8) Uani 1 1 d . . .
H45 H 0.4170 0.1355 0.1153 0.036 Uiso 1 1 calc R . .
C46 C 0.47168(11) 0.1249(2) 0.15664(14) 0.0318(8) Uani 1 1 d . . .
H46 H 0.4680 0.0764 0.1671 0.038 Uiso 1 1 calc R . .
C47 C 0.47836(12) 0.2651(2) 0.12418(16) 0.0398(10) Uani 1 1 d . . .
H47 H 0.4812 0.3136 0.1133 0.048 Uiso 1 1 calc R . .
C48 C 0.51023(12) 0.2322(2) 0.15471(16) 0.0399(10) Uani 1 1 d . . .
H48 H 0.5339 0.2589 0.1637 0.048 Uiso 1 1 calc R . .
C49 C 0.50831(10) 0.16011(18) 0.17266(12) 0.0244(7) Uani 1 1 d . . .
C50 C 0.54245(10) 0.12314(18) 0.20554(12) 0.0231(7) Uani 1 1 d . . .
C51 C 0.57493(10) 0.16446(19) 0.23141(14) 0.0287(8) Uani 1 1 d . . .
H51 H 0.5746 0.2155 0.2276 0.034 Uiso 1 1 calc R . .
C52 C 0.60724(10) 0.13170(19) 0.26215(14) 0.0285(8) Uani 1 1 d . . .
H52 H 0.6282 0.1609 0.2786 0.034 Uiso 1 1 calc R . .
C53 C 0.54491(11) 0.04736(19) 0.21249(13) 0.0291(8) Uani 1 1 d . . .
H53 H 0.5241 0.0179 0.1959 0.035 Uiso 1 1 calc R . .
C54 C 0.57708(11) 0.01435(19) 0.24317(13) 0.0294(8) Uani 1 1 d . . .
H54 H 0.5775 -0.0367 0.2467 0.035 Uiso 1 1 calc R . .
C55 C 0.60910(10) 0.05543(18) 0.26911(13) 0.0261(7) Uani 1 1 d . . .
C56 C 0.17223(10) 0.45839(19) -0.16459(13) 0.0257(7) Uani 1 1 d . . .
C57 C 0.20621(10) 0.50350(18) -0.15172(13) 0.0272(8) Uani 1 1 d . . .
H57 H 0.2069 0.5491 -0.1686 0.033 Uiso 1 1 calc R . .
C58 C 0.23831(11) 0.48261(19) -0.11519(13) 0.0278(8) Uani 1 1 d . . .
H58 H 0.2602 0.5143 -0.1075 0.033 Uiso 1 1 calc R . .
C59 C 0.17148(11) 0.39176(19) -0.13709(14) 0.0300(8) Uani 1 1 d . . .
H59 H 0.1488 0.3618 -0.1430 0.036 Uiso 1 1 calc R . .
C60 C 0.20424(11) 0.3700(2) -0.10116(13) 0.0299(8) Uani 1 1 d . . .
H60 H 0.2034 0.3244 -0.0843 0.036 Uiso 1 1 calc R . .
C61 C 0.23869(10) 0.41408(19) -0.08921(13) 0.0270(8) Uani 1 1 d . . .
C62 C 0.27373(10) 0.3876(2) -0.05284(14) 0.0315(8) Uani 1 1 d . . .
C63 C 0.30880(12) 0.4285(2) -0.03870(16) 0.0400(10) Uani 1 1 d . . .
H63 H 0.3101 0.4766 -0.0513 0.048 Uiso 1 1 calc R . .
C64 C 0.34147(12) 0.3993(2) -0.00646(15) 0.0376(9) Uani 1 1 d . . .
H64 H 0.3644 0.4286 0.0012 0.045 Uiso 1 1 calc R . .
C65 C 0.27629(14) 0.3144(3) -0.0348(2) 0.0816(19) Uani 1 1 d U . .
H65 H 0.2551 0.2821 -0.0452 0.098 Uiso 1 1 calc R . .
C66 C 0.30977(14) 0.2899(3) -0.0021(2) 0.087(2) Uani 1 1 d U . .
H66 H 0.3101 0.2412 0.0095 0.105 Uiso 1 1 calc R . .
C67 C 0.36837(9) 0.14726(17) -0.01379(12) 0.0198(7) Uani 1 1 d . . .
C68 C 0.34585(9) 0.07510(17) -0.01073(12) 0.0202(7) Uani 1 1 d . . .
C69 C 0.30828(9) 0.06301(17) -0.04003(12) 0.0203(7) Uani 1 1 d . . .
C70 C 0.28722(9) -0.00168(18) -0.03505(12) 0.0215(7) Uani 1 1 d . . .
C71 C 0.36131(9) 0.01836(19) 0.02287(12) 0.0242(7) Uani 1 1 d . . .
C72 C 0.34106(10) -0.04658(18) 0.02647(12) 0.0220(7) Uani 1 1 d . . .
C73 C 0.30314(9) -0.05834(17) -0.00222(12) 0.0185(7) Uani 1 1 d . . .
C74 C 0.28081(9) -0.13070(17) 0.00294(11) 0.0173(6) Uani 1 1 d . . .
C75 C 0.17834(10) -0.1570(2) 0.12940(13) 0.0294(8) Uani 1 1 d . . .
C76 C 0.16583(10) -0.15800(17) 0.18538(13) 0.0220(7) Uani 1 1 d . A .
C77 C 0.12622(10) -0.15248(18) 0.19480(13) 0.0243(7) Uani 1 1 d . . .
C78 C 0.11579(10) -0.15378(17) 0.24578(13) 0.0219(7) Uani 1 1 d . A .
C79 C 0.19421(10) -0.16532(17) 0.23061(13) 0.0235(7) Uani 1 1 d . . .
C80 C 0.18383(10) -0.16798(18) 0.28168(12) 0.0239(7) Uani 1 1 d . A .
C81 C 0.14396(10) -0.16216(17) 0.29098(12) 0.0220(7) Uani 1 1 d . . .
C82 C 0.13163(11) -0.1672(2) 0.34719(13) 0.0291(8) Uani 1 1 d . A .
C83 C 0.43794(10) 0.18525(18) -0.17710(13) 0.0238(7) Uani 1 1 d . . .
C84 C 0.46987(10) 0.17688(16) -0.21491(12) 0.0205(7) Uani 1 1 d . . .
C85 C 0.46022(9) 0.17453(17) -0.27062(13) 0.0218(7) Uani 1 1 d . . .
C86 C 0.51046(10) 0.17469(17) -0.19568(12) 0.0235(7) Uani 1 1 d . . .
C87 C 0.44472(9) 0.37385(17) -0.00637(13) 0.0214(7) Uani 1 1 d . . .
C88 C 0.47373(10) 0.43876(17) -0.00378(12) 0.0217(7) Uani 1 1 d . . .
C89 C 0.46252(9) 0.50408(18) -0.02893(13) 0.0228(7) Uani 1 1 d . . .
C90 C 0.51190(10) 0.43582(18) 0.02523(13) 0.0246(7) Uani 1 1 d . . .
F1 F 0.39803(6) 0.02605(11) 0.05203(8) 0.0380(5) Uani 1 1 d . . .
F2 F 0.35824(6) -0.09988(10) 0.05941(8) 0.0330(5) Uani 1 1 d . . .
F3 F 0.29122(6) 0.11600(10) -0.07346(7) 0.0288(4) Uani 1 1 d . . .
F4 F 0.25046(5) -0.00917(11) -0.06422(8) 0.0303(5) Uani 1 1 d . . .
F5 F 0.23387(6) -0.17018(11) 0.22456(8) 0.0313(5) Uani 1 1 d . A .
F6 F 0.21340(6) -0.17534(12) 0.32394(7) 0.0352(5) Uani 1 1 d . . .
F7 F 0.09652(6) -0.14501(12) 0.15267(7) 0.0350(5) Uani 1 1 d . A .
F8 F 0.07607(5) -0.14740(10) 0.25161(8) 0.0285(4) Uani 1 1 d . . .
F9 F 0.52485(6) 0.37307(11) 0.05067(9) 0.0399(5) Uani 1 1 d . . .
F10 F 0.42534(6) 0.51097(11) -0.05697(9) 0.0372(5) Uani 1 1 d . . .
F11 F 0.52280(6) 0.17202(11) -0.14211(7) 0.0294(4) Uani 1 1 d . . .
F12 F 0.42144(5) 0.17354(11) -0.29343(7) 0.0298(4) Uani 1 1 d . . .
H3A H 0.4526(13) -0.5302(11) 0.2824(16) 0.057(13) Uiso 1 1 d D . .
N1 N 0.26056(8) -0.25154(14) 0.09895(10) 0.0200(6) Uani 1 1 d . A .
N2 N 0.66404(8) -0.33075(14) 0.48819(10) 0.0216(6) Uani 1 1 d . . .
N3 N 0.45322(9) -0.47580(15) 0.28761(12) 0.0279(6) Uani 1 1 d D . .
N4 N 0.36416(8) 0.29988(14) -0.12304(10) 0.0200(6) Uani 1 1 d . . .
N5 N 0.46560(8) 0.19533(14) -0.02904(10) 0.0196(6) Uani 1 1 d . . .
N6 N 0.17194(8) 0.48898(16) -0.33776(11) 0.0258(6) Uani 1 1 d D . .
H6A H 0.1848 0.5145 -0.3612 0.031 Uiso 1 1 d RD . .
N7 N 0.34239(9) 0.33242(19) 0.01433(12) 0.0377(8) Uani 1 1 d . . .
N8 N 0.44299(8) 0.23067(15) 0.10897(10) 0.0245(6) Uani 1 1 d . . .
N9 N 0.14105(9) 0.48400(15) -0.20190(11) 0.0285(6) Uani 1 1 d . . .
H9C H 0.1505 0.4919 -0.2334 0.043 Uiso 1 1 d R . .
O1 O 0.37713(6) 0.16477(12) -0.05925(8) 0.0217(5) Uani 1 1 d . . .
O2 O 0.37676(7) 0.18153(13) 0.02921(9) 0.0318(6) Uani 1 1 d . . .
O3 O 0.24730(6) -0.12566(12) 0.01996(8) 0.0212(5) Uani 1 1 d . A .
O4 O 0.17718(8) -0.21766(14) 0.10593(9) 0.0331(6) Uani 1 1 d . A .
O5 O 0.1972(11) -0.111(2) 0.1146(4) 0.046(6) Uani 0.57(8) 1 d PU A 1
O5' O 0.1810(14) -0.0872(13) 0.1099(6) 0.032(6) Uani 0.43(8) 1 d P A 2
O6 O 0.11324(11) -0.11678(17) 0.36440(11) 0.0653(11) Uani 1 1 d . . .
O7 O 0.13913(9) -0.22666(13) 0.37157(9) 0.037 Uani 1 1 d . . .
O8 O 0.40662(7) 0.14858(13) -0.18618(10) 0.0326(6) Uani 1 1 d . . .
O9 O 0.44684(7) 0.23120(13) -0.13995(8) 0.0264(5) Uani 1 1 d . . .
O10 O 0.43570(7) 0.34533(12) -0.05167(9) 0.0246(5) Uani 1 1 d . . .
O11 O 0.43265(7) 0.35677(12) 0.03690(9) 0.0262(5) Uani 1 1 d . . .
Zn1 Zn 0.211747(10) -0.207566(19) 0.044349(13) 0.01751(10) Uani 1 1 d . . .
Zn2 Zn 0.392462(11) 0.28426(2) 0.063887(14) 0.02326(11) Uani 1 1 d . . .
Zn3 Zn 0.414707(10) 0.245243(19) -0.079350(13) 0.01677(10) Uani 1 1 d . . .

loop_
_atom_site_aniso_label
_atom_site_aniso_U_11
_atom_site_aniso_U_22
_atom_site_aniso_U_33
_atom_site_aniso_U_23
_atom_site_aniso_U_13
_atom_site_aniso_U_12
O1W 0.0533(18) 0.0399(17) 0.0499(18) -0.0016(12) -0.0014(14) 0.0073(14)
O12 0.0210(12) 0.0242(12) 0.0188(11) -0.0037(9) 0.0006(9) -0.0033(9)
C1 0.0190(16) 0.0303(19) 0.0161(15) 0.0028(13) 0.0012(13) -0.0115(14)
C2 0.0272(18) 0.0249(18) 0.0155(15) 0.0011(12) 0.0035(13) -0.0093(14)
C3 0.0225(17) 0.0206(17) 0.0198(16) -0.0014(12) 0.0037(13) -0.0045(13)
C4 0.0201(16) 0.0248(18) 0.0181(16) -0.0054(13) 0.0012(13) -0.0092(13)
C5 0.0216(17) 0.0262(18) 0.0121(15) -0.0007(12) 0.0046(13) -0.0031(13)
C6 0.0183(16) 0.0251(17) 0.0170(15) -0.0009(12) 0.0032(13) -0.0050(13)
C7 0.0240(17) 0.0241(18) 0.0181(16) -0.0016(13) -0.0003(13) -0.0086(14)
C8 0.0265(18) 0.0181(17) 0.0254(17) -0.0005(13) 0.0005(14) -0.0065(14)
C9 0.0242(17) 0.0213(17) 0.0213(16) -0.0047(13) 0.0026(14) -0.0046(14)
C10 0.0201(17) 0.0267(18) 0.0211(16) -0.0050(13) -0.0012(13) -0.0046(14)
C11 0.0220(17) 0.0255(18) 0.0202(16) 0.0007(13) 0.0024(13) -0.0035(14)
C12 0.0217(17) 0.0240(18) 0.0209(17) 0.0004(13) 0.0008(13) -0.0012(14)
C13 0.0218(17) 0.0243(18) 0.0272(18) 0.0026(14) -0.0032(14) 0.0018(14)
C14 0.0270(18) 0.0188(17) 0.0285(18) 0.0012(13) -0.0017(15) -0.0011(14)
C15 0.0297(19) 0.0161(17) 0.0293(18) 0.0023(13) 0.0028(15) -0.0026(14)
C16 0.0255(18) 0.0232(18) 0.0230(17) 0.0058(13) 0.0002(14) 0.0031(14)
C17 0.0204(17) 0.0229(17) 0.0224(17) 0.0004(13) 0.0022(13) 0.0023(13)
C18 0.0209(17) 0.0248(18) 0.0187(16) 0.0044(13) 0.0036(13) 0.0056(14)
C19 0.0220(17) 0.0290(19) 0.0286(18) -0.0036(14) -0.0032(15) 0.0099(14)
C20 0.0215(17) 0.0246(18) 0.0307(19) -0.0038(14) -0.0004(14) 0.0061(14)
C21 0.0294(19) 0.0231(18) 0.0298(19) -0.0009(14) -0.0014(15) 0.0029(15)
C22 0.0263(18) 0.0282(19) 0.0250(18) 0.0026(14) -0.0017(14) 0.0076(15)
C23 0.0217(17) 0.0247(18) 0.0304(18) -0.0013(14) 0.0012(15) -0.0058(14)
C24 0.0223(17) 0.0208(18) 0.0345(19) -0.0009(14) -0.0033(15) -0.0081(14)
C25 0.0246(18) 0.0239(18) 0.0293(18) -0.0061(14) -0.0052(15) -0.0031(14)
C26 0.0326(19) 0.0173(17) 0.0298(19) -0.0029(14) -0.0041(15) -0.0022(14)
C27 0.0178(16) 0.0263(18) 0.0171(15) -0.0047(12) 0.0040(13) 0.0008(13)
C28 0.0217(17) 0.0233(17) 0.0192(16) -0.0044(13) 0.0057(13) -0.0003(13)
C29 0.0231(17) 0.0215(17) 0.0251(17) 0.0007(13) 0.0015(14) -0.0010(14)
C30 0.0222(17) 0.032(2) 0.0265(18) -0.0025(14) 0.0012(14) -0.0056(15)
C31 0.0226(17) 0.0255(18) 0.0236(17) -0.0060(13) -0.0006(14) -0.0030(14)
C32 0.0268(18) 0.0209(17) 0.0253(17) -0.0043(13) 0.0021(14) -0.0018(14)
C33 0.0224(17) 0.0277(18) 0.0176(16) -0.0024(13) 0.0018(13) 0.0030(14)
C34 0.0223(17) 0.0266(18) 0.0159(16) 0.0013(12) 0.0035(13) -0.0029(14)
C35 0.0298(19) 0.0227(18) 0.0243(17) -0.0007(13) -0.0010(15) 0.0025(15)
C36 0.0272(18) 0.0242(18) 0.0224(17) 0.0023(13) -0.0002(14) 0.0060(14)
C37 0.0201(17) 0.0305(19) 0.0249(17) -0.0037(14) -0.0020(14) 0.0039(14)
C38 0.0236(18) 0.0238(18) 0.0241(17) -0.0047(13) 0.0010(14) 0.0020(14)
C39 0.0183(16) 0.0257(18) 0.0171(15) 0.0011(12) 0.0030(13) 0.0014(13)
C40 0.0213(17) 0.0227(17) 0.0157(15) 0.0032(12) 0.0035(13) 0.0015(13)
C41 0.0193(17) 0.031(2) 0.0297(19) -0.0045(14) 0.0030(14) 0.0092(14)
C42 0.0236(18) 0.0257(18) 0.0277(18) 0.0101(14) 0.0027(14) -0.0053(14)
C43 0.0184(17) 0.0272(19) 0.0347(19) 0.0017(15) 0.0046(15) -0.0037(14)
C44 0.0248(18) 0.0253(19) 0.035(2) 0.0086(14) 0.0016(15) -0.0044(15)
C45 0.0270(19) 0.036(2) 0.0275(19) 0.0036(15) 0.0000(15) -0.0159(16)
C46 0.036(2) 0.030(2) 0.0281(19) 0.0057(15) 0.0000(16) -0.0145(16)
C47 0.038(2) 0.031(2) 0.046(2) 0.0054(17) -0.0109(18) -0.0126(17)
C48 0.036(2) 0.029(2) 0.049(2) 0.0076(17) -0.0151(18) -0.0146(17)
C49 0.0287(18) 0.0275(18) 0.0175(16) -0.0034(13) 0.0049(14) -0.0077(15)
C50 0.0277(18) 0.0264(18) 0.0156(15) -0.0002(13) 0.0039(13) -0.0044(14)
C51 0.033(2) 0.0216(18) 0.0315(19) 0.0001(14) 0.0030(16) -0.0061(15)
C52 0.0248(18) 0.0249(19) 0.0342(19) -0.0003(14) -0.0017(15) -0.0057(15)
C53 0.035(2) 0.0281(19) 0.0233(18) -0.0060(14) 0.0002(15) -0.0116(16)
C54 0.041(2) 0.0179(17) 0.0277(18) -0.0038(14) 0.0006(16) -0.0042(15)
C55 0.0318(19) 0.0232(18) 0.0239(17) -0.0014(13) 0.0062(15) 0.0012(15)
C56 0.0304(19) 0.0262(19) 0.0207(17) 0.0002(13) 0.0041(14) 0.0043(15)
C57 0.036(2) 0.0205(18) 0.0261(18) -0.0012(13) 0.0064(15) -0.0020(15)
C58 0.0284(19) 0.0277(19) 0.0279(18) -0.0041(14) 0.0052(15) -0.0019(15)
C59 0.0296(19) 0.031(2) 0.0305(19) 0.0036(15) 0.0067(16) -0.0071(16)
C60 0.033(2) 0.029(2) 0.0282(19) 0.0090(14) 0.0061(16) 0.0012(16)
C61 0.0289(19) 0.034(2) 0.0200(17) 0.0015(14) 0.0111(15) -0.0048(15)
C62 0.0254(18) 0.044(2) 0.0269(19) 0.0092(16) 0.0104(15) 0.0021(16)
C63 0.047(2) 0.0224(19) 0.046(2) -0.0083(16) -0.0087(19) -0.0010(17)
C64 0.038(2) 0.029(2) 0.042(2) -0.0156(17) -0.0076(18) -0.0012(17)
C65 0.033(2) 0.085(4) 0.123(5) 0.073(3) -0.005(3) -0.017(2)
C66 0.035(3) 0.101(4) 0.121(5) 0.082(4) -0.008(3) -0.020(3)
C67 0.0150(15) 0.0263(18) 0.0174(16) 0.0021(13) -0.0004(13) -0.0049(13)
C68 0.0189(16) 0.0253(17) 0.0169(15) -0.0018(13) 0.0045(13) -0.0076(13)
C69 0.0237(17) 0.0215(17) 0.0158(15) 0.0004(12) 0.0031(13) -0.0028(13)
C70 0.0146(16) 0.0289(19) 0.0203(16) -0.0027(13) -0.0006(13) -0.0046(13)
C71 0.0165(16) 0.036(2) 0.0187(16) 0.0014(14) -0.0039(13) -0.0108(14)
C72 0.0242(17) 0.0239(17) 0.0174(16) 0.0053(13) 0.0013(13) -0.0021(14)
C73 0.0190(16) 0.0204(17) 0.0171(15) -0.0022(12) 0.0069(13) -0.0036(13)
C74 0.0170(16) 0.0215(17) 0.0124(14) 0.0015(12) -0.0017(12) -0.0032(13)
C75 0.0238(18) 0.046(2) 0.0198(17) -0.0047(16) 0.0066(14) -0.0140(17)
C76 0.0284(18) 0.0171(16) 0.0217(16) -0.0002(12) 0.0079(14) -0.0059(13)
C77 0.0289(18) 0.0234(18) 0.0204(17) -0.0005(13) 0.0031(14) -0.0055(14)
C78 0.0236(17) 0.0167(16) 0.0275(17) -0.0008(13) 0.0103(14) -0.0014(13)
C79 0.0251(17) 0.0209(17) 0.0268(18) -0.0010(13) 0.0118(14) 0.0013(14)
C80 0.0286(18) 0.0252(18) 0.0181(16) 0.0043(13) 0.0035(14) 0.0072(14)
C81 0.0286(18) 0.0188(16) 0.0201(16) 0.0021(12) 0.0086(14) 0.0040(14)
C82 0.0302(19) 0.035(2) 0.0233(18) 0.0061(15) 0.0091(15) 0.0074(16)
C83 0.0262(18) 0.0191(17) 0.0273(18) 0.0104(14) 0.0081(15) 0.0052(14)
C84 0.0255(17) 0.0149(16) 0.0233(17) 0.0014(12) 0.0111(14) 0.0017(13)
C85 0.0201(17) 0.0187(17) 0.0276(17) 0.0020(13) 0.0062(14) 0.0025(13)
C86 0.0326(19) 0.0199(17) 0.0185(16) 0.0012(12) 0.0050(14) -0.0008(14)
C87 0.0202(16) 0.0164(16) 0.0266(18) 0.0007(13) -0.0004(14) 0.0006(13)
C88 0.0236(17) 0.0228(17) 0.0187(16) -0.0010(13) 0.0026(13) -0.0061(13)
C89 0.0185(17) 0.0246(18) 0.0234(17) -0.0011(13) -0.0040(14) -0.0043(14)
C90 0.0272(18) 0.0208(17) 0.0244(17) 0.0052(13) -0.0020(14) 0.0000(14)
F1 0.0259(11) 0.0395(13) 0.0431(12) 0.0128(10) -0.0160(9) -0.0183(9)
F2 0.0311(11) 0.0282(11) 0.0354(11) 0.0123(8) -0.0119(9) -0.0094(9)
F3 0.0262(10) 0.0259(11) 0.0319(11) 0.0080(8) -0.0054(8) -0.0053(8)
F4 0.0193(10) 0.0325(11) 0.0359(11) 0.0036(8) -0.0083(8) -0.0082(8)
F5 0.0250(10) 0.0422(12) 0.0287(11) -0.0003(9) 0.0109(8) 0.0023(9)
F6 0.0298(11) 0.0525(14) 0.0233(10) 0.0081(9) 0.0036(9) 0.0126(10)
F7 0.0274(11) 0.0545(14) 0.0223(10) -0.0010(9) 0.0004(9) -0.0117(10)
F8 0.0232(10) 0.0311(11) 0.0331(11) -0.0009(8) 0.0107(9) -0.0021(8)
F9 0.0347(12) 0.0240(11) 0.0553(14) 0.0144(9) -0.0146(10) -0.0065(9)
F10 0.0282(11) 0.0302(12) 0.0479(13) 0.0074(9) -0.0146(10) -0.0066(9)
F11 0.0323(11) 0.0385(12) 0.0178(9) 0.0020(8) 0.0054(8) 0.0031(9)
F12 0.0235(10) 0.0363(12) 0.0299(11) 0.0010(8) 0.0043(8) 0.0030(9)
N1 0.0199(14) 0.0263(15) 0.0136(13) -0.0005(10) 0.0016(11) -0.0057(11)
N2 0.0199(14) 0.0228(15) 0.0221(14) -0.0013(11) 0.0029(11) 0.0066(11)
N3 0.0266(16) 0.0183(15) 0.0353(17) 0.0001(12) -0.0085(13) -0.0027(12)
N4 0.0214(14) 0.0211(15) 0.0181(13) -0.0022(10) 0.0047(11) -0.0012(11)
N5 0.0177(14) 0.0243(15) 0.0175(13) 0.0001(10) 0.0043(11) -0.0027(11)
N6 0.0202(14) 0.0325(17) 0.0230(14) 0.0011(12) -0.0029(12) -0.0021(12)
N7 0.0279(17) 0.056(2) 0.0306(17) 0.0180(15) 0.0103(14) -0.0021(15)
N8 0.0284(16) 0.0261(15) 0.0193(14) -0.0014(11) 0.0046(12) -0.0108(12)
N9 0.0334(16) 0.0278(16) 0.0239(15) 0.0007(12) 0.0025(13) -0.0002(13)
O1 0.0185(11) 0.0261(12) 0.0205(11) 0.0030(9) 0.0030(9) -0.0052(9)
O2 0.0360(14) 0.0365(14) 0.0230(13) -0.0037(10) 0.0042(11) -0.0182(12)
O3 0.0166(11) 0.0227(12) 0.0247(12) 0.0012(9) 0.0044(9) -0.0062(9)
O4 0.0405(15) 0.0405(16) 0.0196(12) -0.0012(11) 0.0090(11) 0.0141(12)
O5 0.068(11) 0.038(11) 0.033(3) 0.002(4) 0.016(4) -0.026(10)
O5' 0.067(12) 0.009(6) 0.025(4) 0.005(3) 0.021(5) -0.007(7)
O6 0.109(3) 0.064(2) 0.0311(15) 0.0164(14) 0.0382(17) 0.059(2)
O7 0.066 0.023 0.020 0.004 0.006 -0.003
O8 0.0314(14) 0.0285(14) 0.0416(15) 0.0017(11) 0.0181(12) 0.0004(11)
O9 0.0326(13) 0.0292(13) 0.0189(12) -0.0011(10) 0.0089(10) 0.0072(10)
O10 0.0287(13) 0.0192(12) 0.0242(12) -0.0031(9) -0.0024(10) -0.0052(10)
O11 0.0271(13) 0.0249(13) 0.0269(13) -0.0009(9) 0.0048(10) -0.0098(10)
Zn1 0.01516(19) 0.0229(2) 0.01453(18) 0.00075(13) 0.00210(14) -0.00502(14)
Zn2 0.0227(2) 0.0314(2) 0.01643(19) 0.00251(15) 0.00528(15) -0.00723(16)
Zn3 0.01670(19) 0.0193(2) 0.01475(18) -0.00092(13) 0.00391(14) -0.00346(14)

loop_
_atom_type_symbol
_atom_type_description
_atom_type_scat_dispersion_real
_atom_type_scat_dispersion_imag
_atom_type_scat_source
C C 0.0033 0.0016 'International Tables Vol C Tables 4.2.6.8 and 6.1.1.4'
H H 0.0000 0.0000 'International Tables Vol C Tables 4.2.6.8 and 6.1.1.4'
F F 0.0171 0.0103 'International Tables Vol C Tables 4.2.6.8 and 6.1.1.4'
N N 0.0061 0.0033 'International Tables Vol C Tables 4.2.6.8 and 6.1.1.4'
O O 0.0106 0.0060 'International Tables Vol C Tables 4.2.6.8 and 6.1.1.4'
Zn Zn 0.2839 1.4301 'International Tables Vol C Tables 4.2.6.8 and 6.1.1.4'

loop_
_geom_angle_atom_site_label_1
_geom_angle_atom_site_label_2
_geom_angle_atom_site_label_3
_geom_angle
_geom_angle_site_symmetry_1
_geom_angle_site_symmetry_3
H1WD O1W H1WA 109.5 . .
C74 O12 Zn1 144.1(2) . 7_545
N1 C1 C2 123.8(3) . .
N1 C1 H1 118.1 . .
C2 C1 H1 118.1 . .
C1 C2 C5 120.3(3) . .
C1 C2 H2 119.8 . .
C5 C2 H2 119.8 . .
N1 C3 C4 123.5(3) . .
N1 C3 H3 118.3 . .
C4 C3 H3 118.3 . .
C3 C4 C5 120.3(3) . .
C3 C4 H4 119.8 . .
C5 C4 H4 119.8 . .
C2 C5 C4 115.5(3) . .
C2 C5 C6 121.2(3) . .
C4 C5 C6 123.3(3) . .
C7 C6 C9 117.2(3) . .
C7 C6 C5 121.4(3) . .
C9 C6 C5 121.4(3) . .
C8 C7 C6 121.7(3) . .
C8 C7 H7 119.1 . .
C6 C7 H7 119.1 . .
C7 C8 C11 120.6(3) . .
C7 C8 H8 119.7 . .
C11 C8 H8 119.7 . .
C10 C9 C6 121.3(3) . .
C10 C9 H9 119.4 . .
C6 C9 H9 119.4 . .
C9 C10 C11 120.6(3) . .
C9 C10 H10 119.7 . .
C11 C10 H10 119.7 . .
C8 C11 N3 117.9(3) . .
C8 C11 C10 118.3(3) . .
N3 C11 C10 123.7(3) . .
N3 C12 C15 118.7(3) . .
N3 C12 C13 123.9(3) . .
C15 C12 C13 117.3(3) . .
C14 C13 C12 120.6(3) . .
C14 C13 H13 119.7 . .
C12 C13 H13 119.7 . .
C13 C14 C17 122.6(3) . .
C13 C14 H14 118.7 . .
C17 C14 H14 118.7 . .
C16 C15 C12 121.8(3) . .
C16 C15 H15 119.1 . .
C12 C15 H15 119.1 . .
C15 C16 C17 121.0(3) . .
C15 C16 H16 119.5 . .
C17 C16 H16 119.5 . .
C14 C17 C16 116.6(3) . .
C14 C17 C18 120.1(3) . .
C16 C17 C18 123.3(3) . .
C19 C18 C21 115.5(3) . .
C19 C18 C17 121.6(3) . .
C21 C18 C17 122.8(3) . .
C20 C19 C18 121.1(3) . .
C20 C19 H19 119.4 . .
C18 C19 H19 119.4 . .
N2 C20 C19 123.3(3) . .
N2 C20 H20 118.4 . .
C19 C20 H20 118.4 . .
C22 C21 C18 120.0(3) . .
C22 C21 H21 120.0 . .
C18 C21 H21 120.0 . .
N2 C22 C21 123.7(3) . .
N2 C22 H22 118.2 . .
C21 C22 H22 118.2 . .
N4 C23 C24 123.4(3) . .
N4 C23 H23 118.3 . .
C24 C23 H23 118.3 . .
C23 C24 C27 121.2(3) . .
C23 C24 H24 119.4 . .
C27 C24 H24 119.4 . .
N4 C25 C26 123.9(3) . .
N4 C25 H25 118.0 . .
C26 C25 H25 118.0 . .
C25 C26 C27 120.7(3) . .
C25 C26 H26 119.7 . .
C27 C26 H26 119.7 . .
C24 C27 C26 114.8(3) . .
C24 C27 C28 122.0(3) . .
C26 C27 C28 123.1(3) . .
C31 C28 C29 116.6(3) . .
C31 C28 C27 122.4(3) . .
C29 C28 C27 121.0(3) . .
C30 C29 C28 122.4(3) . .
C30 C29 H29 118.8 . .
C28 C29 H29 118.8 . .
C29 C30 C33 120.8(3) . .
C29 C30 H30 119.6 . .
C33 C30 H30 119.6 . .
C32 C31 C28 121.8(3) . .
C32 C31 H31 119.1 . .
C28 C31 H31 119.1 . .
C31 C32 C33 120.5(3) . .
C31 C32 H32 119.7 . .
C33 C32 H32 119.7 . .
C30 C33 N6 124.2(3) . .
C30 C33 C32 117.8(3) . .
N6 C33 C32 117.8(3) . .
C37 C34 N6 124.6(3) . .
C37 C34 C35 118.0(3) . .
N6 C34 C35 117.4(3) . .
C36 C35 C34 120.4(3) . .
C36 C35 H35 119.8 . .
C34 C35 H35 119.8 . .
C35 C36 C39 122.9(3) . .
C35 C36 H36 118.6 . .
C39 C36 H36 118.6 . .
C38 C37 C34 120.6(3) . .
C38 C37 H37 119.7 . .
C34 C37 H37 119.7 . .
C37 C38 C39 121.8(3) . .
C37 C38 H38 119.1 . .
C39 C38 H38 119.1 . .
C36 C39 C38 116.2(3) . .
C36 C39 C40 122.1(3) . .
C38 C39 C40 121.8(3) . .
C44 C40 C41 114.4(3) 8_455 .
C44 C40 C39 122.4(3) 8_455 .
C41 C40 C39 123.2(3) . .
C42 C41 C40 121.2(3) 8_455 .
C42 C41 H41 119.4 8_455 .
C40 C41 H41 119.4 . .
N5 C42 C41 124.3(3) . 8_556
N5 C42 H42 117.8 . .
C41 C42 H42 117.8 8_556 .
N5 C43 C44 124.4(3) . .
N5 C43 H43 117.8 . .
C44 C43 H43 117.8 . .
C43 C44 C40 120.4(3) . 8_556
C43 C44 H44 119.8 . .
C40 C44 H44 119.8 8_556 .
N8 C45 C46 124.2(3) . .
N8 C45 H45 117.9 . .
C46 C45 H45 117.9 . .
C45 C46 C49 120.6(3) . .
C45 C46 H46 119.7 . .
C49 C46 H46 119.7 . .
N8 C47 C48 123.2(4) . .
N8 C47 H47 118.4 . .
C48 C47 H47 118.4 . .
C47 C48 C49 121.9(3) . .
C47 C48 H48 119.1 . .
C49 C48 H48 119.1 . .
C48 C49 C46 114.5(3) . .
C48 C49 C50 122.9(3) . .
C46 C49 C50 122.5(3) . .
C53 C50 C51 116.2(3) . .
C53 C50 C49 123.3(3) . .
C51 C50 C49 120.5(3) . .
C52 C51 C50 122.0(3) . .
C52 C51 H51 119.0 . .
C50 C51 H51 119.0 . .
C51 C52 C55 121.1(3) . .
C51 C52 H52 119.4 . .
C55 C52 H52 119.4 . .
C54 C53 C50 122.1(3) . .
C54 C53 H53 119.0 . .
C50 C53 H53 119.0 . .
C53 C54 C55 121.7(3) . .
C53 C54 H54 119.2 . .
C55 C54 H54 119.2 . .
C54 C55 C52 117.0(3) . .
C54 C55 N9 117.0(3) . 8_556
C52 C55 N9 126.0(3) . 8_556
N9 C56 C59 124.3(3) . .
N9 C56 C57 118.3(3) . .
C59 C56 C57 117.4(3) . .
C58 C57 C56 122.1(3) . .
C58 C57 H57 118.9 . .
C56 C57 H57 118.9 . .
C57 C58 C61 120.9(3) . .
C57 C58 H58 119.5 . .
C61 C58 H58 119.5 . .
C60 C59 C56 120.4(3) . .
C60 C59 H59 119.8 . .
C56 C59 H59 119.8 . .
C59 C60 C61 122.3(3) . .
C59 C60 H60 118.8 . .
C61 C60 H60 118.8 . .
C60 C61 C58 116.7(3) . .
C60 C61 C62 120.8(3) . .
C58 C61 C62 122.4(3) . .
C63 C62 C65 114.2(4) . .
C63 C62 C61 124.0(3) . .
C65 C62 C61 121.4(4) . .
C64 C63 C62 121.4(4) . .
C64 C63 H63 119.3 . .
C62 C63 H63 119.3 . .
N7 C64 C63 124.1(4) . .
N7 C64 H64 118.0 . .
C63 C64 H64 118.0 . .
C66 C65 C62 120.6(5) . .
C66 C65 H65 119.7 . .
C62 C65 H65 119.7 . .
N7 C66 C65 123.9(5) . .
N7 C66 H66 118.0 . .
C65 C66 H66 118.0 . .
O2 C67 O1 127.4(3) . .
O2 C67 C68 116.3(3) . .
O1 C67 C68 116.2(3) . .
C71 C68 C69 116.3(3) . .
C71 C68 C67 121.6(3) . .
C69 C68 C67 122.1(3) . .
F3 C69 C70 118.8(3) . .
F3 C69 C68 119.6(3) . .
C70 C69 C68 121.6(3) . .
F4 C70 C73 120.0(3) . .
F4 C70 C69 118.3(3) . .
C73 C70 C69 121.7(3) . .
F1 C71 C72 118.4(3) . .
F1 C71 C68 119.4(3) . .
C72 C71 C68 122.1(3) . .
F2 C72 C71 118.9(3) . .
F2 C72 C73 119.5(3) . .
C71 C72 C73 121.6(3) . .
C70 C73 C72 116.6(3) . .
C70 C73 C74 122.5(3) . .
C72 C73 C74 120.8(3) . .
O12 C74 O3 127.8(3) . .
O12 C74 C73 116.4(3) . .
O3 C74 C73 115.9(3) . .
O5 C75 O4 118.6(17) . .
O5 C75 O5' 30.2(9) . .
O4 C75 O5' 130.5(5) . .
O5 C75 C76 122.9(10) . .
O4 C75 C76 115.5(3) . .
O5' C75 C76 112.5(8) . .
C77 C76 C79 115.8(3) . .
C77 C76 C75 123.2(3) . .
C79 C76 C75 121.0(3) . .
F7 C77 C78 118.5(3) . .
F7 C77 C76 119.6(3) . .
C78 C77 C76 121.9(3) . .
F8 C78 C77 118.2(3) . .
F8 C78 C81 119.3(3) . .
C77 C78 C81 122.5(3) . .
F5 C79 C80 118.3(3) . .
F5 C79 C76 119.2(3) . .
C80 C79 C76 122.5(3) . .
F6 C80 C79 118.9(3) . .
F6 C80 C81 119.5(3) . .
C79 C80 C81 121.5(3) . .
C78 C81 C80 115.8(3) . .
C78 C81 C82 121.8(3) . .
C80 C81 C82 122.4(3) . .
O6 C82 O7 123.7(3) . .
O6 C82 C81 119.8(3) . .
O7 C82 C81 116.3(3) . .
O8 C83 O9 127.2(3) . .
O8 C83 C84 118.5(3) . .
O9 C83 C84 114.2(3) . .
C86 C84 C85 115.8(3) . .
C86 C84 C83 121.5(3) . .
C85 C84 C83 122.6(3) . .
F12 C85 C86 117.6(3) . 2_654
F12 C85 C84 120.5(3) . .
C86 C85 C84 121.8(3) 2_654 .
F11 C86 C85 117.5(3) . 2_654
F11 C86 C84 120.3(3) . .
C85 C86 C84 122.3(3) 2_654 .
O11 C87 O10 128.5(3) . .
O11 C87 C88 115.7(3) . .
O10 C87 C88 115.8(3) . .
C89 C88 C90 116.9(3) . .
C89 C88 C87 121.0(3) . .
C90 C88 C87 122.1(3) . .
F10 C89 C88 119.7(3) . .
F10 C89 C90 118.8(3) . 5_665
C88 C89 C90 121.5(3) . 5_665
F9 C90 C89 118.5(3) . 5_665
F9 C90 C88 119.8(3) . .
C89 C90 C88 121.7(3) 5_665 .
C3 N1 C1 116.4(3) . .
C3 N1 Zn1 126.2(2) . .
C1 N1 Zn1 117.4(2) . .
C20 N2 C22 116.3(3) . .
C20 N2 Zn1 120.5(2) . 8_546
C22 N2 Zn1 123.1(2) . 8_546
C12 N3 C11 129.8(3) . .
C12 N3 H3A 113(2) . .
C11 N3 H3A 117(2) . .
C25 N4 C23 116.0(3) . .
C25 N4 Zn3 124.4(2) . .
C23 N4 Zn3 119.3(2) . .
C43 N5 C42 115.2(3) . .
C43 N5 Zn3 125.4(2) . .
C42 N5 Zn3 119.3(2) . .
C34 N6 C33 128.2(3) . .
C34 N6 H6A 104.9 . .
C33 N6 H6A 104.9 . .
C64 N7 C66 115.4(3) . .
C64 N7 Zn2 125.5(3) . .
C66 N7 Zn2 118.8(3) . .
C45 N8 C47 115.6(3) . .
C45 N8 Zn2 121.6(2) . .
C47 N8 Zn2 122.8(2) . .
C56 N9 C55 129.1(3) . 8_455
C56 N9 H9C 109.0 . .
C55 N9 H9C 87.6 8_455 .
C67 O1 Zn3 129.3(2) . .
C67 O2 Zn2 145.1(2) . .
C74 O3 Zn1 129.0(2) . .
C75 O4 Zn1 106.9(2) . .
C82 O7 Zn2 102.2(2) . 4_545
C83 O9 Zn3 123.5(2) . .
C87 O10 Zn3 135.3(2) . .
C87 O11 Zn2 138.3(2) . .
O3 Zn1 O4 134.12(9) . .
O3 Zn1 O12 126.98(8) . 7_545
O4 Zn1 O12 98.88(9) . 7_545
O3 Zn1 N2 88.82(9) . 8_445
O4 Zn1 N2 94.58(10) . 8_445
O12 Zn1 N2 87.92(9) 7_545 8_445
O3 Zn1 N1 92.15(9) . .
O4 Zn1 N1 86.79(9) . .
O12 Zn1 N1 89.24(9) 7_545 .
N2 Zn1 N1 177.01(10) 8_445 .
O7 Zn2 O11 138.31(9) 4 .
O7 Zn2 O2 96.57(9) 4 .
O11 Zn2 O2 124.80(9) . .
O7 Zn2 N7 92.97(11) 4 .
O11 Zn2 N7 92.49(10) . .
O2 Zn2 N7 89.34(12) . .
O7 Zn2 N8 89.61(10) 4 .
O11 Zn2 N8 87.67(10) . .
O2 Zn2 N8 87.24(10) . .
N7 Zn2 N8 175.93(12) . .
O9 Zn3 O1 120.79(9) . .
O9 Zn3 O10 100.23(9) . .
O1 Zn3 O10 138.82(9) . .
O9 Zn3 N4 98.00(9) . .
O1 Zn3 N4 89.25(9) . .
O10 Zn3 N4 88.54(9) . .
O9 Zn3 N5 85.93(9) . .
O1 Zn3 N5 91.11(9) . .
O10 Zn3 N5 88.03(9) . .
N4 Zn3 N5 175.20(9) . .

loop_
_geom_bond_atom_site_label_1
_geom_bond_atom_site_label_2
_geom_bond_distance
_geom_bond_site_symmetry_2
O1W H1WD 0.8501 .
O1W H1WA 0.8501 .
O12 C74 1.249(4) .
O12 Zn1 2.088(2) 7_545
C1 N1 1.342(4) .
C1 C2 1.368(5) .
C1 H1 0.9300 .
C2 C5 1.400(4) .
C2 H2 0.9300 .
C3 N1 1.339(4) .
C3 C4 1.377(4) .
C3 H3 0.9300 .
C4 C5 1.400(4) .
C4 H4 0.9300 .
C5 C6 1.468(4) .
C6 C7 1.393(4) .
C6 C9 1.404(4) .
C7 C8 1.377(5) .
C7 H7 0.9300 .
C8 C11 1.394(4) .
C8 H8 0.9300 .
C9 C10 1.381(5) .
C9 H9 0.9300 .
C10 C11 1.397(5) .
C10 H10 0.9300 .
C11 N3 1.395(4) .
C12 N3 1.392(4) .
C12 C15 1.396(4) .
C12 C13 1.397(5) .
C13 C14 1.369(5) .
C13 H13 0.9300 .
C14 C17 1.396(4) .
C14 H14 0.9300 .
C15 C16 1.377(5) .
C15 H15 0.9300 .
C16 C17 1.399(4) .
C16 H16 0.9300 .
C17 C18 1.472(4) .
C18 C19 1.384(5) .
C18 C21 1.406(4) .
C19 C20 1.369(5) .
C19 H19 0.9300 .
C20 N2 1.341(4) .
C20 H20 0.9300 .
C21 C22 1.369(5) .
C21 H21 0.9300 .
C22 N2 1.343(4) .
C22 H22 0.9300 .
C23 N4 1.344(4) .
C23 C24 1.372(5) .
C23 H23 0.9300 .
C24 C27 1.396(4) .
C24 H24 0.9300 .
C25 N4 1.342(4) .
C25 C26 1.369(5) .
C25 H25 0.9300 .
C26 C27 1.401(4) .
C26 H26 0.9300 .
C27 C28 1.473(4) .
C28 C31 1.395(5) .
C28 C29 1.396(4) .
C29 C30 1.370(5) .
C29 H29 0.9300 .
C30 C33 1.391(5) .
C30 H30 0.9300 .
C31 C32 1.383(5) .
C31 H31 0.9300 .
C32 C33 1.405(5) .
C32 H32 0.9300 .
C33 N6 1.400(4) .
C34 C37 1.395(5) .
C34 N6 1.397(4) .
C34 C35 1.398(5) .
C35 C36 1.372(5) .
C35 H35 0.9300 .
C36 C39 1.389(4) .
C36 H36 0.9300 .
C37 C38 1.382(5) .
C37 H37 0.9300 .
C38 C39 1.406(4) .
C38 H38 0.9300 .
C39 C40 1.470(4) .
C40 C44 1.401(4) 8_455
C40 C41 1.402(5) .
C41 C42 1.360(5) 8_455
C41 H41 0.9300 .
C42 N5 1.341(4) .
C42 C41 1.360(5) 8_556
C42 H42 0.9300 .
C43 N5 1.338(4) .
C43 C44 1.376(5) .
C43 H43 0.9300 .
C44 C40 1.401(4) 8_556
C44 H44 0.9300 .
C45 N8 1.331(4) .
C45 C46 1.374(5) .
C45 H45 0.9300 .
C46 C49 1.392(5) .
C46 H46 0.9300 .
C47 N8 1.347(5) .
C47 C48 1.364(5) .
C47 H47 0.9300 .
C48 C49 1.387(5) .
C48 H48 0.9300 .
C49 C50 1.477(5) .
C50 C53 1.386(5) .
C50 C51 1.405(5) .
C51 C52 1.376(5) .
C51 H51 0.9300 .
C52 C55 1.394(5) .
C52 H52 0.9300 .
C53 C54 1.374(5) .
C53 H53 0.9300 .
C54 C55 1.392(5) .
C54 H54 0.9300 .
C55 N9 1.405(4) 8_556
C56 N9 1.385(4) .
C56 C59 1.393(5) .
C56 C57 1.402(5) .
C57 C58 1.368(5) .
C57 H57 0.9300 .
C58 C61 1.402(5) .
C58 H58 0.9300 .
C59 C60 1.380(5) .
C59 H59 0.9300 .
C60 C61 1.402(5) .
C60 H60 0.9300 .
C61 C62 1.467(5) .
C62 C63 1.393(5) .
C62 C65 1.401(6) .
C63 C64 1.375(5) .
C63 H63 0.9300 .
C64 N7 1.319(5) .
C64 H64 0.9300 .
C65 C66 1.371(6) .
C65 H65 0.9300 .
C66 N7 1.354(6) .
C66 H66 0.9300 .
C67 O2 1.243(4) .
C67 O1 1.255(4) .
C67 C68 1.517(4) .
C68 C71 1.385(5) .
C68 C69 1.386(4) .
C69 F3 1.350(4) .
C69 C70 1.382(4) .
C70 F4 1.351(3) .
C70 C73 1.378(4) .
C71 F1 1.350(3) .
C71 C72 1.367(4) .
C72 F2 1.349(4) .
C72 C73 1.389(4) .
C73 C74 1.524(4) .
C74 O3 1.255(4) .
C75 O5 1.139(13) .
C75 O4 1.246(4) .
C75 O5' 1.36(2) .
C75 C76 1.517(4) .
C76 C77 1.380(5) .
C76 C79 1.385(5) .
C77 F7 1.357(4) .
C77 C78 1.369(4) .
C78 F8 1.361(4) .
C78 C81 1.382(5) .
C79 F5 1.358(4) .
C79 C80 1.371(4) .
C80 F6 1.356(4) .
C80 C81 1.388(5) .
C81 C82 1.523(4) .
C82 O6 1.212(4) .
C82 O7 1.249(4) .
C83 O8 1.236(4) .
C83 O9 1.255(4) .
C83 C84 1.527(4) .
C84 C86 1.379(5) .
C84 C85 1.391(4) .
C85 F12 1.346(4) .
C85 C86 1.377(4) 2_654
C86 F11 1.352(4) .
C86 C85 1.377(4) 2_654
C87 O11 1.246(4) .
C87 O10 1.248(4) .
C87 C88 1.521(4) .
C88 C89 1.370(4) .
C88 C90 1.383(4) .
C89 F10 1.350(4) .
C89 C90 1.381(4) 5_665
C90 F9 1.347(4) .
C90 C89 1.381(4) 5_665
N1 Zn1 2.140(3) .
N2 Zn1 2.100(3) 8_546
N3 H3A 0.995(19) .
N4 Zn3 2.132(3) .
N5 Zn3 2.176(3) .
N6 H6A 0.9000 .
N7 Zn2 2.134(3) .
N8 Zn2 2.137(3) .
N9 C55 1.405(4) 8_455
N9 H9C 0.8998 .
O1 Zn3 2.032(2) .
O2 Zn2 2.093(2) .
O3 Zn1 2.046(2) .
O4 Zn1 2.057(2) .
O7 Zn2 2.057(3) 4_545
O9 Zn3 1.991(2) .
O10 Zn3 2.034(2) .
O11 Zn2 2.058(2) .
Zn1 O12 2.088(2) 7_545
Zn1 N2 2.100(3) 8_445
Zn2 O7 2.057(3) 4

loop_
_geom_torsion_atom_site_label_1
_geom_torsion_atom_site_label_2
_geom_torsion_atom_site_label_3
_geom_torsion_atom_site_label_4
_geom_torsion
_geom_torsion_site_symmetry_1
_geom_torsion_site_symmetry_4
N1 C1 C2 C5 2.5(5) . .
N1 C3 C4 C5 1.1(5) . .
C1 C2 C5 C4 0.8(4) . .
C1 C2 C5 C6 -178.5(3) . .
C3 C4 C5 C2 -2.5(4) . .
C3 C4 C5 C6 176.8(3) . .
C2 C5 C6 C7 32.0(4) . .
C4 C5 C6 C7 -147.3(3) . .
C2 C5 C6 C9 -147.9(3) . .
C4 C5 C6 C9 32.8(4) . .
C9 C6 C7 C8 -4.0(5) . .
C5 C6 C7 C8 176.1(3) . .
C6 C7 C8 C11 3.4(5) . .
C7 C6 C9 C10 0.5(5) . .
C5 C6 C9 C10 -179.6(3) . .
C6 C9 C10 C11 3.7(5) . .
C7 C8 C11 N3 177.9(3) . .
C7 C8 C11 C10 0.8(5) . .
C9 C10 C11 C8 -4.3(5) . .
C9 C10 C11 N3 178.8(3) . .
N3 C12 C13 C14 178.6(3) . .
C15 C12 C13 C14 -3.4(5) . .
C12 C13 C14 C17 1.4(5) . .
N3 C12 C15 C16 -179.6(3) . .
C13 C12 C15 C16 2.2(5) . .
C12 C15 C16 C17 1.0(5) . .
C13 C14 C17 C16 1.7(5) . .
C13 C14 C17 C18 -179.2(3) . .
C15 C16 C17 C14 -2.9(5) . .
C15 C16 C17 C18 178.0(3) . .
C14 C17 C18 C19 23.0(5) . .
C16 C17 C18 C19 -158.0(3) . .
C14 C17 C18 C21 -154.8(3) . .
C16 C17 C18 C21 24.3(5) . .
C21 C18 C19 C20 -2.5(5) . .
C17 C18 C19 C20 179.6(3) . .
C18 C19 C20 N2 0.6(5) . .
C19 C18 C21 C22 1.7(5) . .
C17 C18 C21 C22 179.5(3) . .
C18 C21 C22 N2 1.2(5) . .
N4 C23 C24 C27 -0.7(5) . .
N4 C25 C26 C27 -1.4(5) . .
C23 C24 C27 C26 -0.6(5) . .
C23 C24 C27 C28 178.3(3) . .
C25 C26 C27 C24 1.6(5) . .
C25 C26 C27 C28 -177.3(3) . .
C24 C27 C28 C31 -164.9(3) . .
C26 C27 C28 C31 13.9(5) . .
C24 C27 C28 C29 13.4(5) . .
C26 C27 C28 C29 -167.8(3) . .
C31 C28 C29 C30 1.2(5) . .
C27 C28 C29 C30 -177.1(3) . .
C28 C29 C30 C33 -0.2(5) . .
C29 C28 C31 C32 -1.2(5) . .
C27 C28 C31 C32 177.1(3) . .
C28 C31 C32 C33 0.2(5) . .
C29 C30 C33 N6 -176.9(3) . .
C29 C30 C33 C32 -0.8(5) . .
C31 C32 C33 C30 0.8(5) . .
C31 C32 C33 N6 177.1(3) . .
C37 C34 C35 C36 1.5(5) . .
N6 C34 C35 C36 179.3(3) . .
C34 C35 C36 C39 0.2(5) . .
N6 C34 C37 C38 180.0(3) . .
C35 C34 C37 C38 -2.3(5) . .
C34 C37 C38 C39 1.6(5) . .
C35 C36 C39 C38 -1.0(5) . .
C35 C36 C39 C40 178.2(3) . .
C37 C38 C39 C36 0.1(5) . .
C37 C38 C39 C40 -179.1(3) . .
C36 C39 C40 C44 -12.7(5) . 8_455
C38 C39 C40 C44 166.5(3) . 8_455
C36 C39 C40 C41 166.8(3) . .
C38 C39 C40 C41 -14.0(5) . .
C44 C40 C41 C42 0.0(5) 8_455 8_455
C39 C40 C41 C42 -179.6(3) . 8_455
N5 C43 C44 C40 0.1(5) . 8_556
N8 C45 C46 C49 -0.7(6) . .
N8 C47 C48 C49 -0.3(7) . .
C47 C48 C49 C46 0.4(6) . .
C47 C48 C49 C50 179.7(4) . .
C45 C46 C49 C48 0.0(5) . .
C45 C46 C49 C50 -179.2(3) . .
C48 C49 C50 C53 -163.4(4) . .
C46 C49 C50 C53 15.8(5) . .
C48 C49 C50 C51 16.0(5) . .
C46 C49 C50 C51 -164.8(3) . .
C53 C50 C51 C52 -0.4(5) . .
C49 C50 C51 C52 -179.8(3) . .
C50 C51 C52 C55 -0.1(5) . .
C51 C50 C53 C54 0.4(5) . .
C49 C50 C53 C54 179.8(3) . .
C50 C53 C54 C55 0.1(5) . .
C53 C54 C55 C52 -0.6(5) . .
C53 C54 C55 N9 -178.1(3) . 8_556
C51 C52 C55 C54 0.6(5) . .
C51 C52 C55 N9 177.9(3) . 8_556
N9 C56 C57 C58 179.8(3) . .
C59 C56 C57 C58 2.4(5) . .
C56 C57 C58 C61 0.6(5) . .
N9 C56 C59 C60 178.9(3) . .
C57 C56 C59 C60 -3.8(5) . .
C56 C59 C60 C61 2.4(5) . .
C59 C60 C61 C58 0.7(5) . .
C59 C60 C61 C62 -177.0(3) . .
C57 C58 C61 C60 -2.2(5) . .
C57 C58 C61 C62 175.5(3) . .
C60 C61 C62 C63 -179.3(3) . .
C58 C61 C62 C63 3.1(5) . .
C60 C61 C62 C65 8.9(6) . .
C58 C61 C62 C65 -168.6(4) . .
C65 C62 C63 C64 -4.5(6) . .
C61 C62 C63 C64 -176.8(4) . .
C62 C63 C64 N7 -1.3(6) . .
C63 C62 C65 C66 5.5(8) . .
C61 C62 C65 C66 178.1(5) . .
C62 C65 C66 N7 -1.1(10) . .
O2 C67 C68 C71 -57.4(4) . .
O1 C67 C68 C71 121.1(3) . .
O2 C67 C68 C69 120.6(3) . .
O1 C67 C68 C69 -60.8(4) . .
C71 C68 C69 F3 179.7(3) . .
C67 C68 C69 F3 1.6(4) . .
C71 C68 C69 C70 1.2(5) . .
C67 C68 C69 C70 -177.0(3) . .
F3 C69 C70 F4 0.4(4) . .
C68 C69 C70 F4 178.9(3) . .
F3 C69 C70 C73 179.1(3) . .
C68 C69 C70 C73 -2.4(5) . .
C69 C68 C71 F1 179.1(3) . .
C67 C68 C71 F1 -2.8(5) . .
C69 C68 C71 C72 1.0(5) . .
C67 C68 C71 C72 179.2(3) . .
F1 C71 C72 F2 0.9(5) . .
C68 C71 C72 F2 179.0(3) . .
F1 C71 C72 C73 179.8(3) . .
C68 C71 C72 C73 -2.1(5) . .
F4 C70 C73 C72 180.0(3) . .
C69 C70 C73 C72 1.3(4) . .
F4 C70 C73 C74 0.0(4) . .
C69 C70 C73 C74 -178.7(3) . .
F2 C72 C73 C70 179.8(3) . .
C71 C72 C73 C70 0.9(5) . .
F2 C72 C73 C74 -0.2(4) . .
C71 C72 C73 C74 -179.1(3) . .
Zn1 O12 C74 O3 33.3(5) 7_545 .
Zn1 O12 C74 C73 -146.6(3) 7_545 .
C70 C73 C74 O12 119.8(3) . .
C72 C73 C74 O12 -60.2(4) . .
C70 C73 C74 O3 -60.2(4) . .
C72 C73 C74 O3 119.9(3) . .
O5 C75 C76 C77 114(3) . .
O4 C75 C76 C77 -85.4(4) . .
O5' C75 C76 C77 82(2) . .
O5 C75 C76 C79 -66(3) . .
O4 C75 C76 C79 94.1(4) . .
O5' C75 C76 C79 -98(2) . .
C79 C76 C77 F7 179.9(3) . .
C75 C76 C77 F7 -0.7(5) . .
C79 C76 C77 C78 0.3(5) . .
C75 C76 C77 C78 179.8(3) . .
F7 C77 C78 F8 -0.1(4) . .
C76 C77 C78 F8 179.4(3) . .
F7 C77 C78 C81 179.1(3) . .
C76 C77 C78 C81 -1.3(5) . .
C77 C76 C79 F5 -179.2(3) . .
C75 C76 C79 F5 1.3(5) . .
C77 C76 C79 C80 0.8(5) . .
C75 C76 C79 C80 -178.6(3) . .
F5 C79 C80 F6 0.0(4) . .
C76 C79 C80 F6 179.9(3) . .
F5 C79 C80 C81 179.0(3) . .
C76 C79 C80 C81 -1.1(5) . .
F8 C78 C81 C80 -179.7(3) . .
C77 C78 C81 C80 1.1(5) . .
F8 C78 C81 C82 2.2(5) . .
C77 C78 C81 C82 -177.0(3) . .
F6 C80 C81 C78 179.1(3) . .
C79 C80 C81 C78 0.1(5) . .
F6 C80 C81 C82 -2.8(5) . .
C79 C80 C81 C82 178.2(3) . .
C78 C81 C82 O6 -59.4(5) . .
C80 C81 C82 O6 122.6(4) . .
C78 C81 C82 O7 116.0(4) . .
C80 C81 C82 O7 -62.0(5) . .
O8 C83 C84 C86 -139.5(3) . .
O9 C83 C84 C86 41.8(4) . .
O8 C83 C84 C85 43.6(4) . .
O9 C83 C84 C85 -135.1(3) . .
C86 C84 C85 F12 177.5(3) . .
C83 C84 C85 F12 -5.5(5) . .
C86 C84 C85 C86 -3.9(4) . 2_654
C83 C84 C85 C86 173.1(3) . 2_654
C85 C84 C86 F11 -175.8(3) . .
C83 C84 C86 F11 7.1(4) . .
C85 C84 C86 C85 3.7(4) . 2_654
C83 C84 C86 C85 -173.4(3) . 2_654
O11 C87 C88 C89 -112.2(3) . .
O10 C87 C88 C89 66.9(4) . .
O11 C87 C88 C90 65.7(4) . .
O10 C87 C88 C90 -115.3(3) . .
C90 C88 C89 F10 -178.6(3) . .
C87 C88 C89 F10 -0.7(5) . .
C90 C88 C89 C90 -0.3(5) . 5_665
C87 C88 C89 C90 177.7(3) . 5_665
C89 C88 C90 F9 -179.6(3) . .
C87 C88 C90 F9 2.5(5) . .
C89 C88 C90 C89 0.3(5) . 5_665
C87 C88 C90 C89 -177.6(3) . 5_665
C4 C3 N1 C1 2.0(4) . .
C4 C3 N1 Zn1 -176.8(2) . .
C2 C1 N1 C3 -3.9(4) . .
C2 C1 N1 Zn1 175.1(2) . .
C19 C20 N2 C22 2.2(5) . .
C19 C20 N2 Zn1 -174.0(3) . 8_546
C21 C22 N2 C20 -3.1(5) . .
C21 C22 N2 Zn1 173.0(3) . 8_546
C15 C12 N3 C11 168.3(3) . .
C13 C12 N3 C11 -13.7(6) . .
C8 C11 N3 C12 161.8(3) . .
C10 C11 N3 C12 -21.2(5) . .
C26 C25 N4 C23 0.0(5) . .
C26 C25 N4 Zn3 173.8(3) . .
C24 C23 N4 C25 1.1(5) . .
C24 C23 N4 Zn3 -173.0(3) . .
C44 C43 N5 C42 1.9(5) . .
C44 C43 N5 Zn3 178.0(3) . .
C41 C42 N5 C43 -3.0(5) 8_556 .
C41 C42 N5 Zn3 -179.4(3) 8_556 .
C37 C34 N6 C33 -24.9(5) . .
C35 C34 N6 C33 157.4(3) . .
C30 C33 N6 C34 -18.8(5) . .
C32 C33 N6 C34 165.2(3) . .
C63 C64 N7 C66 5.9(6) . .
C63 C64 N7 Zn2 179.4(3) . .
C65 C66 N7 C64 -4.7(9) . .
C65 C66 N7 Zn2 -178.6(5) . .
C46 C45 N8 C47 0.8(5) . .
C46 C45 N8 Zn2 -176.9(3) . .
C48 C47 N8 C45 -0.3(6) . .
C48 C47 N8 Zn2 177.4(3) . .
C59 C56 N9 C55 -19.6(5) . 8_455
C57 C56 N9 C55 163.2(3) . 8_455
O2 C67 O1 Zn3 10.1(5) . .
C68 C67 O1 Zn3 -168.3(2) . .
O1 C67 O2 Zn2 21.6(6) . .
C68 C67 O2 Zn2 -160.0(3) . .
O12 C74 O3 Zn1 10.9(5) . .
C73 C74 O3 Zn1 -169.15(18) . .
O5 C75 O4 Zn1 -1(2) . .
O5' C75 O4 Zn1 33(3) . .
C76 C75 O4 Zn1 -162.2(2) . .
O6 C82 O7 Zn2 6.4(5) . 4_545
C81 C82 O7 Zn2 -168.8(2) . 4_545
O8 C83 O9 Zn3 9.3(5) . .
C84 C83 O9 Zn3 -172.18(19) . .
O11 C87 O10 Zn3 -23.7(5) . .
C88 C87 O10 Zn3 157.4(2) . .
O10 C87 O11 Zn2 -3.9(6) . .
C88 C87 O11 Zn2 175.0(2) . .
C74 O3 Zn1 O4 140.1(2) . .
C74 O3 Zn1 O12 -38.2(3) . 7_545
C74 O3 Zn1 N2 -124.7(3) . 8_445
C74 O3 Zn1 N1 52.4(3) . .
C75 O4 Zn1 O3 4.3(3) . .
C75 O4 Zn1 O12 -177.1(2) . 7_545
C75 O4 Zn1 N2 -88.5(2) . 8_445
C75 O4 Zn1 N1 94.2(2) . .
C3 N1 Zn1 O3 20.5(3) . .
C1 N1 Zn1 O3 -158.3(2) . .
C3 N1 Zn1 O4 -113.6(3) . .
C1 N1 Zn1 O4 67.6(2) . .
C3 N1 Zn1 O12 147.5(3) . 7_545
C1 N1 Zn1 O12 -31.4(2) . 7_545
C3 N1 Zn1 N2 129.3(18) . 8_445
C1 N1 Zn1 N2 -49.6(19) . 8_445
C87 O11 Zn2 O7 -158.4(3) . 4
C87 O11 Zn2 O2 29.8(4) . .
C87 O11 Zn2 N7 -61.2(3) . .
C87 O11 Zn2 N8 114.8(3) . .
C67 O2 Zn2 O7 144.0(4) . 4
C67 O2 Zn2 O11 -41.5(4) . .
C67 O2 Zn2 N7 51.1(4) . .
C67 O2 Zn2 N8 -126.7(4) . .
C64 N7 Zn2 O7 118.0(3) . 4
C66 N7 Zn2 O7 -68.7(4) . 4
C64 N7 Zn2 O11 -20.6(3) . .
C66 N7 Zn2 O11 152.7(4) . .
C64 N7 Zn2 O2 -145.4(3) . .
C66 N7 Zn2 O2 27.9(4) . .
C64 N7 Zn2 N8 -112.7(15) . .
C66 N7 Zn2 N8 60.5(16) . .
C45 N8 Zn2 O7 63.0(3) . 4
C47 N8 Zn2 O7 -114.6(3) . 4
C45 N8 Zn2 O11 -158.6(3) . .
C47 N8 Zn2 O11 23.8(3) . .
C45 N8 Zn2 O2 -33.6(3) . .
C47 N8 Zn2 O2 148.8(3) . .
C45 N8 Zn2 N7 -66.3(16) . .
C47 N8 Zn2 N7 116.1(15) . .
C83 O9 Zn3 O1 21.0(3) . .
C83 O9 Zn3 O10 -162.9(2) . .
C83 O9 Zn3 N4 -72.9(3) . .
C83 O9 Zn3 N5 109.9(3) . .
C67 O1 Zn3 O9 146.1(2) . .
C67 O1 Zn3 O10 -28.1(3) . .
C67 O1 Zn3 N4 -115.0(3) . .
C67 O1 Zn3 N5 60.2(3) . .
C87 O10 Zn3 O9 -140.2(3) . .
C87 O10 Zn3 O1 34.7(4) . .
C87 O10 Zn3 N4 121.9(3) . .
C87 O10 Zn3 N5 -54.7(3) . .
C25 N4 Zn3 O9 -85.2(3) . .
C23 N4 Zn3 O9 88.4(2) . .
C25 N4 Zn3 O1 153.8(2) . .
C23 N4 Zn3 O1 -32.6(2) . .
C25 N4 Zn3 O10 14.9(2) . .
C23 N4 Zn3 O10 -171.5(2) . .
C25 N4 Zn3 N5 59.5(12) . .
C23 N4 Zn3 N5 -127.0(11) . .
C43 N5 Zn3 O9 -113.4(3) . .
C42 N5 Zn3 O9 62.6(2) . .
C43 N5 Zn3 O1 7.4(3) . .
C42 N5 Zn3 O1 -176.7(2) . .
C43 N5 Zn3 O10 146.2(3) . .
C42 N5 Zn3 O10 -37.8(2) . .
C43 N5 Zn3 N4 101.7(12) . .
C42 N5 Zn3 N4 -82.4(12) . .
